data_1532317
loop_
_publ_author_name
'Soria, D.B.'
'Chacon Villalba, M.E.'
'Piro, O.E.'
'Aymonino, P.J.'

_publ_section_title
;
 Crystal and molecular structure and photoisomerisation of
 nitropentaamminecobalt(III) nitroprusside sesquihydrate, (Co (N H3)5 N
 O2) (Fe (C N)5 N O) * 1.5(H2 O)
;
_journal_name_full Polyhedron
_journal_page_first 1767
_journal_page_last 1774
_journal_volume 21
_journal_year 2002
_chemical_formula_sum 'C5 H18 Co Fe N12 O4.5'
_chemical_name_systematic '(Co (N H3)5 (N O2)) (Fe (C N)5 (N O)) (H2 O)1.5'
_space_group_IT_number 15
_symmetry_space_group_name_Hall '-C 2yc'
_symmetry_space_group_name_H-M 'C 1 2/c 1'
_cell_angle_alpha 90
_cell_angle_beta 123.53
_cell_angle_gamma 90
_cell_formula_units_Z 8
_cell_length_a 28.398
_cell_length_b 6.418
_cell_length_c 22.397
_cell_volume 3402.776
_citation_journal_id_ASTM PLYHDE
_cod_data_source_file Soria_PLYHDE_2002_807.cif
_cod_data_source_block C5H18Co1Fe1N12O4.5
_cod_original_formula_sum 'C5 H18 Co1 Fe1 N12 O4.5'
_cod_database_code 1532317

loop_
_symmetry_equiv_pos_as_xyz
x,y,z
-x,y,-z+1/2
-x,-y,-z
x,-y,z-1/2
x+1/2,y+1/2,z
-x+1/2,y+1/2,-z+1/2
-x+1/2,-y+1/2,-z
x+1/2,-y+1/2,z-1/2

loop_
_atom_site_label
_atom_site_type_symbol
_atom_site_fract_x
_atom_site_fract_y
_atom_site_fract_z
_atom_site_occupancy
_atom_site_U_iso_or_equiv
_atom_site_attached_hydrogens
N1 N+3 0.5525 0.2655 0.4773 1 0.0 0
O1 O-2 0.5349 0.1191 0.4854 1 0.0 0
N3 N-3 0.4685 0.7188 0.3772 1 0.0 0
Co1 Co+3 0.3401 -0.0031 0.2219 1 0.0 0
C3 C+2 0.5684 0.3846 0.3761 1 0.0 0
N7 N-3 0.3278 0.1173 0.1342 1 0.0 3
N6 N-3 0.6323 0.8536 0.4396 1 0.0 0
C5 C+2 0.6125 0.7162 0.45 1 0.0 0
O5 O-2 0.5 0.8597 0.25 1 0.0 2
Fe1 Fe+2 0.5796 0.4759 0.4652 1 0.0 0
N10 N-3 0.4131 0.1373 0.2823 1 0.0 3
N8 N-3 0.2676 0.8523 0.1646 1 0.0 3
N12 N+3 0.3019 0.2364 0.2288 1 0.0 0
N4 N-3 0.5637 0.3369 0.324 1 0.0 0
N5 N-3 0.7001 0.3004 0.5434 1 0.0 0
C4 C+2 0.6553 0.3636 0.5152 1 0.0 0
O2 O-2 0.3163 0.4086 0.2254 1 0.0 0
O4 O-2 0.7716 -0.0801 0.5625 1 0.0 2
N11 N-3 0.3788 0.7562 0.2124 1 0.0 3
C2 C+2 0.5093 0.6271 0.4104 1 0.0 0
C1 C+2 0.5968 0.618 0.5514 1 0.0 0
N2 N-3 0.6067 0.7061 0.6013 1 0.0 0
N9 N-3 0.3503 0.8849 0.3098 1 0.0 3
O3 O-2 0.2627 0.2021 0.2353 1 0.0 0
